data_4346891
loop_
_publ_author_name
'Karmakar, Srikanta'
'Mardanya, Sourav'
'Pal, Poulami'
'Baitalik, Sujoy'

_publ_section_title
;
 Design of Multichannel Osmium-Based Metalloreceptor for Anions and
 Cations by Taking Profit from Metal-Ligand Interaction and Construction
 of Molecular Keypad Lock and Memory Device.
;
_journal_issue 24
_journal_name_full 'Inorganic chemistry'
_journal_page_first 11813
_journal_page_last 11825
_journal_paper_doi 10.1021/acs.inorgchem.5b02300
_journal_volume 54
_journal_year 2015
_chemical_formula_sum 'C54 H39 Cl2 N11 O8 Os'
_chemical_formula_weight 1231.06
_space_group_IT_number 13
_space_group_name_Hall '-P 2yc'
_space_group_name_H-M_alt 'P 1 2/c 1'
_symmetry_cell_setting monoclinic
_symmetry_space_group_name_H-M 'P 1 2/c 1'
_atom_sites_solution_hydrogens geom
_atom_sites_solution_primary direct
_atom_sites_solution_secondary difmap
_audit_creation_method SHELXL-97
_cell_angle_alpha 90.00
_cell_angle_beta 95.574(2)
_cell_angle_gamma 90.00
_cell_formula_units_Z 4
_cell_length_a 19.0240(11)
_cell_length_b 14.9753(8)
_cell_length_c 20.8994(12)
_cell_measurement_reflns_used 9975
_cell_measurement_temperature 293(2)
_cell_measurement_theta_max 24.46
_cell_measurement_theta_min 2.32
_cell_volume 5925.9(6)
_computing_cell_refinement 'Bruker SAINT'
_computing_data_collection 'Bruker APEX2'
_computing_data_reduction 'Bruker SAINT'
_computing_molecular_graphics 'Bruker SHELXTL'
_computing_publication_material 'Bruker SHELXTL'
_computing_structure_refinement 'SHELXL-97 (Sheldrick, 2008)'
_computing_structure_solution 'SHELXS-97 (Sheldrick, 2008)'
_diffrn_ambient_temperature 293(2)
_diffrn_measured_fraction_theta_full 0.992
_diffrn_measured_fraction_theta_max 0.992
_diffrn_measurement_device_type 'Bruker APEX-II CCD'
_diffrn_measurement_method '\f and \w scans'
_diffrn_radiation_monochromator graphite
_diffrn_radiation_source 'fine-focus sealed tube'
_diffrn_radiation_type MoK\a
_diffrn_radiation_wavelength 0.71073
_diffrn_reflns_av_R_equivalents 0.0695
_diffrn_reflns_av_sigmaI/netI 0.0577
_diffrn_reflns_limit_h_max 23
_diffrn_reflns_limit_h_min -24
_diffrn_reflns_limit_k_max 19
_diffrn_reflns_limit_k_min -19
_diffrn_reflns_limit_l_max 27
_diffrn_reflns_limit_l_min -27
_diffrn_reflns_number 80792
_diffrn_reflns_theta_full 27.52
_diffrn_reflns_theta_max 27.52
_diffrn_reflns_theta_min 1.08
_exptl_absorpt_coefficient_mu 2.300
_exptl_absorpt_correction_T_max 0.512
_exptl_absorpt_correction_T_min 0.430
_exptl_absorpt_correction_type multi-scan
_exptl_absorpt_process_details 'SADABS (Sheldrick, 1997)'
_exptl_crystal_colour black
_exptl_crystal_density_diffrn 1.380
_exptl_crystal_density_method 'not measured'
_exptl_crystal_description diamond
_exptl_crystal_F_000 2456
_exptl_crystal_size_max 0.37
_exptl_crystal_size_mid 0.32
_exptl_crystal_size_min 0.29
_platon_squeeze_details
;
;
_refine_diff_density_max 5.506
_refine_diff_density_min -3.410
_refine_diff_density_rms 0.129
_refine_ls_extinction_method none
_refine_ls_goodness_of_fit_ref 1.131
_refine_ls_hydrogen_treatment constr
_refine_ls_matrix_type full
_refine_ls_number_parameters 685
_refine_ls_number_reflns 13550
_refine_ls_number_restraints 0
_refine_ls_restrained_S_all 1.131
_refine_ls_R_factor_all 0.0865
_refine_ls_R_factor_gt 0.0603
_refine_ls_shift/su_max 0.002
_refine_ls_shift/su_mean 0.000
_refine_ls_structure_factor_coef Fsqd
_refine_ls_weighting_details 'calc w=1/[\s^2^(Fo^2^)+(0.1000P)^2^+0.0000P] where P=(Fo^2^+2Fc^2^)/3'
_refine_ls_weighting_scheme calc
_refine_ls_wR_factor_gt 0.1676
_refine_ls_wR_factor_ref 0.1792
_reflns_number_gt 9518
_reflns_number_total 13550
_reflns_threshold_expression >2sigma(I)
_cod_data_source_file ic5b02300_si_002.cif
_cod_data_source_block 1
_cod_depositor_comments
;
The following automatic conversions were performed:

data item '_symmetry_cell_setting' value 'Monoclinic' was changed to
'monoclinic' in accordance with the
/home/saulius/struct/COD-crude-data/automatic-downloads/DataCite-retrospective/ACS/depositions/lib/dictionaries/cif_core.dic
dictionary named 'cif_core.dic' version 2.4.2 last updated on
2011-04-26.

Automatic conversion script
Id: cif_fix_values 6909 2019-04-08 15:41:33Z antanas 
;
_cod_original_sg_symbol_H-M 'P2/c  '
_cod_database_code 4346891

loop_
_symmetry_equiv_pos_as_xyz
'x, y, z'
'-x, y, -z+1/2'
'-x, -y, -z'
'x, -y, z-1/2'

loop_
_atom_site_label
_atom_site_type_symbol
_atom_site_fract_x
_atom_site_fract_y
_atom_site_fract_z
_atom_site_U_iso_or_equiv
_atom_site_adp_type
_atom_site_occupancy
_atom_site_symmetry_multiplicity
_atom_site_calc_flag
_atom_site_refinement_flags
Os01 Os 0.210363(13) 0.642044(16) -0.055824(12) 0.03844(11) Uani 1 1 d .
Cl2 Cl 0.14886(11) 0.38866(14) 0.72673(10) 0.0612(5) Uani 1 1 d .
C5 C 0.4944(3) 1.1802(4) 0.1590(3) 0.0356(13) Uani 1 1 d .
C8 C 0.4227(3) 0.9467(4) 0.1385(3) 0.0299(12) Uani 1 1 d .
N7 N 0.1123(3) 0.5830(3) -0.0745(3) 0.0393(12) Uani 1 1 d .
C40 C 0.2907(4) 0.4882(4) -0.0934(4) 0.0460(16) Uani 1 1 d .
Cl1 Cl 0.63563(8) 0.86562(9) 0.03187(7) 0.0382(3) Uani 1 1 d .
N5 N 0.1525(2) 0.7032(3) 0.0105(2) 0.0297(10) Uani 1 1 d .
N2 N 0.5485(3) 1.0376(3) 0.1799(2) 0.0324(11) Uani 1 1 d .
C18 C 0.2872(3) 0.7647(4) 0.1003(3) 0.0324(12) Uani 1 1 d .
H18 H 0.2848 0.7027 0.1024 0.039 Uiso 1 1 calc R
O4 O 0.5823(3) 0.9300(3) 0.0092(2) 0.0566(13) Uani 1 1 d .
O2 O 0.6760(3) 0.8415(3) -0.0207(2) 0.0509(12) Uani 1 1 d .
O1 O 0.6824(2) 0.9052(3) 0.0823(2) 0.0524(12) Uani 1 1 d .
N8 N 0.2399(3) 0.5299(3) -0.0007(3) 0.0387(12) Uani 1 1 d .
O3 O 0.6035(3) 0.7882(3) 0.0561(2) 0.0533(12) Uani 1 1 d .
C7 C 0.4262(3) 1.0398(4) 0.1386(3) 0.0331(13) Uani 1 1 d .
H7 H 0.3866 1.0737 0.1250 0.040 Uiso 1 1 calc R
C44 C 0.2676(4) 0.5870(5) -0.1799(4) 0.0548(19) Uani 1 1 d .
H44 H 0.2454 0.6386 -0.1963 0.066 Uiso 1 1 calc R
C41 C 0.3329(4) 0.4359(5) -0.1323(4) 0.061(2) Uani 1 1 d .
H41 H 0.3556 0.3845 -0.1160 0.074 Uiso 1 1 calc R
O7 O 0.1837(3) 0.3715(4) 0.7893(3) 0.0689(16) Uani 1 1 d .
N4 N 0.0990(3) 0.7900(3) 0.0758(3) 0.0414(12) Uani 1 1 d .
H4N H 0.0928 0.8299 0.1043 0.050 Uiso 1 1 calc R
C4 C 0.5536(3) 1.2151(4) 0.1883(3) 0.0416(15) Uani 1 1 d .
H4 H 0.5875 1.1766 0.2080 0.050 Uiso 1 1 calc R
C17 C 0.3497(3) 0.8073(4) 0.1199(3) 0.0331(13) Uani 1 1 d .
H17 H 0.3890 0.7737 0.1347 0.040 Uiso 1 1 calc R
C16 C 0.3550(3) 0.9007(4) 0.1177(3) 0.0303(12) Uani 1 1 d .
C10 C 0.5456(3) 0.9481(4) 0.1790(3) 0.0337(13) Uani 1 1 d .
C12 C 0.6670(3) 0.9573(4) 0.2236(2) 0.0270(11) Uani 1 1 d .
H12 H 0.6595 1.0187 0.2226 0.032 Uiso 1 1 calc R
C6 C 0.4898(3) 1.0809(4) 0.1593(3) 0.0327(12) Uani 1 1 d .
C30 C 0.0584(3) 0.6146(4) -0.0433(3) 0.0390(14) Uani 1 1 d .
N10 N 0.3018(3) 0.7147(4) -0.0418(3) 0.0453(14) Uani 1 1 d .
C45 C 0.3649(4) 0.6829(6) -0.0154(4) 0.063(2) Uani 1 1 d .
H45 H 0.3687 0.6234 -0.0027 0.075 Uiso 1 1 calc R
C43 C 0.3077(4) 0.5351(5) -0.2199(4) 0.058(2) Uani 1 1 d .
H43 H 0.3119 0.5506 -0.2624 0.070 Uiso 1 1 calc R
C24 C 0.0799(3) 0.6851(4) 0.0028(3) 0.0357(13) Uani 1 1 d .
C35 C 0.2217(4) 0.5143(5) 0.0577(3) 0.0460(16) Uani 1 1 d .
H35 H 0.1970 0.5580 0.0778 0.055 Uiso 1 1 calc R
C54 C 0.1223(4) 0.7740(6) -0.1420(4) 0.060(2) Uani 1 1 d .
H54 H 0.0914 0.7268 -0.1521 0.073 Uiso 1 1 calc R
O6 O 0.1404(4) 0.4840(4) 0.7202(4) 0.102(2) Uani 1 1 d .
O5 O 0.1892(7) 0.3589(6) 0.6817(4) 0.152(4) Uani 1 1 d .
C52 C 0.1477(6) 0.9303(6) -0.1471(5) 0.086(3) Uani 1 1 d .
H52 H 0.1342 0.9883 -0.1586 0.103 Uiso 1 1 calc R
C1 C 0.4583(4) 1.3274(5) 0.1308(4) 0.065(2) Uani 1 1 d .
H1 H 0.4248 1.3662 0.1109 0.077 Uiso 1 1 calc R
C27 C -0.1423(5) 0.7757(8) 0.0193(7) 0.106(4) Uani 1 1 d .
H27 H -0.1772 0.7781 -0.0150 0.127 Uiso 1 1 calc R
C33 C 0.0315(4) 0.4806(5) -0.1305(4) 0.0509(17) Uani 1 1 d .
H33 H 0.0230 0.4357 -0.1609 0.061 Uiso 1 1 calc R
C26 C -0.0759(4) 0.7612(5) 0.0075(5) 0.064(2) Uani 1 1 d .
H26 H -0.0635 0.7575 -0.0344 0.077 Uiso 1 1 calc R
N6 N -0.0431(5) 0.7602(5) 0.1207(5) 0.095(3) Uani 1 1 d .
C13 C 0.7307(3) 0.9283(5) 0.2450(3) 0.0464(16) Uani 1 1 d .
H13 H 0.7662 0.9688 0.2584 0.056 Uiso 1 1 calc R
C42 C 0.3391(5) 0.4622(6) -0.1927(4) 0.066(2) Uani 1 1 d .
H42 H 0.3669 0.4278 -0.2175 0.079 Uiso 1 1 calc R
C3 C 0.5662(5) 1.3024(6) 0.1906(5) 0.083(3) Uani 1 1 d .
H3 H 0.6078 1.3234 0.2124 0.100 Uiso 1 1 calc R
C22 C 0.1619(3) 0.7680(4) 0.0550(3) 0.0325(13) Uani 1 1 d .
C49 C 0.2986(4) 0.8017(5) -0.0628(3) 0.0479(17) Uani 1 1 d .
C50 C 0.2302(4) 0.8273(5) -0.0957(3) 0.0502(18) Uani 1 1 d .
C51 C 0.2119(5) 0.9135(5) -0.1142(4) 0.065(2) Uani 1 1 d .
H51 H 0.2434 0.9601 -0.1043 0.078 Uiso 1 1 calc R
C53 C 0.1031(5) 0.8585(6) -0.1628(5) 0.073(3) Uani 1 1 d .
H53 H 0.0603 0.8676 -0.1875 0.088 Uiso 1 1 calc R
C28 C -0.1609(6) 0.7872(8) 0.0804(9) 0.117(5) Uani 1 1 d .
H28 H -0.2073 0.8006 0.0874 0.141 Uiso 1 1 calc R
C38 C 0.2941(4) 0.3851(5) 0.0023(4) 0.0504(18) Uani 1 1 d .
H38 H 0.3200 0.3420 -0.0173 0.060 Uiso 1 1 calc R
C2 C 0.5191(6) 1.3614(5) 0.1614(6) 0.087(3) Uani 1 1 d .
H2 H 0.5279 1.4225 0.1622 0.104 Uiso 1 1 calc R
C46 C 0.4243(4) 0.7385(6) -0.0069(4) 0.068(3) Uani 1 1 d .
H46 H 0.4670 0.7160 0.0117 0.082 Uiso 1 1 calc R
C9 C 0.4837(3) 0.9015(4) 0.1583(3) 0.0349(13) Uani 1 1 d .
H9 H 0.4840 0.8394 0.1579 0.042 Uiso 1 1 calc R
C37 C 0.2736(5) 0.3699(5) 0.0619(4) 0.058(2) Uani 1 1 d .
H37 H 0.2837 0.3159 0.0827 0.069 Uiso 1 1 calc R
N11 N 0.1852(3) 0.7575(4) -0.1071(3) 0.0493(14) Uani 1 1 d .
C47 C 0.4192(4) 0.8267(7) -0.0261(4) 0.069(3) Uani 1 1 d .
H47 H 0.4587 0.8636 -0.0207 0.082 Uiso 1 1 calc R
C20 C 0.2318(3) 0.9059(4) 0.0767(3) 0.0368(14) Uani 1 1 d .
H20 H 0.1917 0.9391 0.0632 0.044 Uiso 1 1 calc R
C39 C 0.2763(4) 0.4660(4) -0.0300(4) 0.0467(16) Uani 1 1 d .
C11 C 0.6118(3) 0.9036(4) 0.2031(3) 0.0355(13) Uani 1 1 d .
N1 N 0.4455(4) 1.2370(4) 0.1287(3) 0.0653(18) Uani 1 1 d .
C23 C 0.0466(3) 0.7384(4) 0.0444(4) 0.0444(16) Uani 1 1 d .
C14 C 0.7445(4) 0.8372(5) 0.2474(3) 0.0478(17) Uani 1 1 d .
H14 H 0.7890 0.8154 0.2617 0.057 Uiso 1 1 calc R
C31 C -0.0091(3) 0.5806(4) -0.0536(3) 0.0420(15) Uani 1 1 d .
H31 H -0.0451 0.6026 -0.0309 0.050 Uiso 1 1 calc R
C29 C -0.1119(5) 0.7788(7) 0.1291(7) 0.095(4) Uani 1 1 d .
H29 H -0.1246 0.7859 0.1707 0.114 Uiso 1 1 calc R
O8 O 0.0833(5) 0.3483(6) 0.7220(6) 0.148(4) Uani 1 1 d .
C32 C -0.0221(4) 0.5129(5) -0.0983(4) 0.0505(18) Uani 1 1 d .
H32 H -0.0674 0.4895 -0.1064 0.061 Uiso 1 1 calc R
C48 C 0.3557(5) 0.8602(5) -0.0533(4) 0.059(2) Uani 1 1 d .
H48 H 0.3510 0.9199 -0.0651 0.071 Uiso 1 1 calc R
C34 C 0.0983(4) 0.5152(4) -0.1174(3) 0.0451(16) Uani 1 1 d .
H34 H 0.1350 0.4917 -0.1384 0.054 Uiso 1 1 calc R
C19 C 0.2279(3) 0.8127(4) 0.0775(3) 0.0293(12) Uani 1 1 d .
N9 N 0.2610(3) 0.5635(4) -0.1187(3) 0.0475(14) Uani 1 1 d .
C36 C 0.2384(4) 0.4344(5) 0.0903(4) 0.0535(18) Uani 1 1 d .
H36 H 0.2252 0.4259 0.1315 0.064 Uiso 1 1 calc R
N3 N 0.6225(3) 0.8126(5) 0.2052(3) 0.0563(16) Uani 1 1 d .
C25 C -0.0271(4) 0.7519(5) 0.0579(5) 0.060(2) Uani 1 1 d .
C15 C 0.6894(3) 0.7802(5) 0.2275(3) 0.0448(16) Uani 1 1 d .
H15 H 0.6971 0.7188 0.2291 0.054 Uiso 1 1 calc R
C21 C 0.2937(3) 0.9487(4) 0.0954(3) 0.0374(14) Uani 1 1 d .
H21 H 0.2955 1.0107 0.0935 0.045 Uiso 1 1 calc R

loop_
_atom_site_aniso_label
_atom_site_aniso_U_11
_atom_site_aniso_U_22
_atom_site_aniso_U_33
_atom_site_aniso_U_23
_atom_site_aniso_U_13
_atom_site_aniso_U_12
Os01 0.02606(15) 0.04342(16) 0.04572(16) -0.01229(11) 0.00288(10) -0.00897(10)
Cl2 0.0597(12) 0.0612(11) 0.0597(12) -0.0020(9) -0.0096(9) 0.0140(10)
C5 0.036(4) 0.034(3) 0.037(3) 0.003(3) 0.005(3) -0.011(3)
C8 0.029(3) 0.033(3) 0.028(3) -0.003(2) 0.003(2) -0.006(2)
N7 0.033(3) 0.038(3) 0.047(3) -0.003(2) 0.002(2) -0.006(2)
C40 0.036(4) 0.036(3) 0.064(4) -0.010(3) -0.001(3) -0.010(3)
Cl1 0.0384(9) 0.0390(8) 0.0366(8) 0.0011(6) 0.0006(6) -0.0019(6)
N5 0.019(2) 0.031(2) 0.038(3) -0.003(2) -0.0034(19) -0.0012(19)
N2 0.028(3) 0.037(3) 0.032(3) -0.001(2) 0.003(2) -0.009(2)
C18 0.028(3) 0.031(3) 0.038(3) -0.002(2) -0.001(2) -0.001(2)
O4 0.046(3) 0.061(3) 0.062(3) 0.006(3) -0.002(2) 0.007(2)
O2 0.055(3) 0.059(3) 0.039(2) -0.002(2) 0.007(2) 0.007(2)
O1 0.050(3) 0.064(3) 0.041(3) -0.001(2) -0.003(2) -0.011(2)
N8 0.026(3) 0.036(3) 0.053(3) -0.004(2) -0.003(2) -0.004(2)
O3 0.058(3) 0.045(3) 0.056(3) 0.006(2) 0.002(2) -0.014(2)
C7 0.027(3) 0.038(3) 0.033(3) 0.000(2) 0.001(2) -0.005(2)
C44 0.060(5) 0.052(4) 0.053(4) -0.003(3) 0.007(4) -0.018(4)
C41 0.062(5) 0.053(4) 0.072(5) -0.013(4) 0.020(4) -0.005(4)
O7 0.067(4) 0.072(4) 0.065(4) 0.010(3) -0.007(3) 0.011(3)
N4 0.025(3) 0.044(3) 0.055(3) -0.017(2) 0.002(2) -0.002(2)
C4 0.030(3) 0.032(3) 0.060(4) 0.001(3) -0.007(3) -0.009(3)
C17 0.025(3) 0.036(3) 0.037(3) -0.003(2) -0.002(2) 0.005(2)
C16 0.024(3) 0.037(3) 0.030(3) 0.002(2) 0.004(2) 0.002(2)
C10 0.028(3) 0.047(3) 0.026(3) -0.003(2) 0.004(2) -0.004(3)
C12 0.013(3) 0.039(3) 0.029(3) -0.004(2) 0.002(2) -0.003(2)
C6 0.030(3) 0.043(3) 0.026(3) -0.002(2) 0.005(2) -0.007(3)
C30 0.034(4) 0.037(3) 0.045(4) -0.001(3) -0.006(3) -0.007(3)
N10 0.029(3) 0.054(3) 0.054(3) -0.022(3) 0.007(2) -0.008(2)
C45 0.033(4) 0.075(5) 0.082(6) -0.048(5) 0.014(4) -0.012(4)
C43 0.048(5) 0.055(5) 0.072(5) -0.019(4) 0.012(4) -0.018(4)
C24 0.024(3) 0.035(3) 0.047(3) -0.001(3) -0.001(3) -0.003(2)
C35 0.035(4) 0.048(4) 0.054(4) -0.003(3) 0.000(3) -0.009(3)
C54 0.060(5) 0.065(5) 0.055(5) 0.009(4) 0.000(4) -0.014(4)
O6 0.116(6) 0.070(4) 0.109(5) -0.014(4) -0.040(5) 0.026(4)
O5 0.240(13) 0.146(8) 0.081(5) 0.003(5) 0.073(7) 0.037(7)
C52 0.114(9) 0.060(6) 0.083(7) 0.016(5) 0.014(6) 0.003(6)
C1 0.059(5) 0.040(4) 0.091(6) 0.006(4) -0.011(5) -0.002(4)
C27 0.039(5) 0.132(10) 0.146(11) -0.040(9) 0.003(6) 0.010(6)
C33 0.043(4) 0.048(4) 0.060(4) -0.009(3) -0.004(3) -0.006(3)
C26 0.020(4) 0.078(5) 0.093(6) -0.028(5) -0.002(4) 0.004(3)
N6 0.079(6) 0.061(5) 0.152(9) -0.010(5) 0.050(6) -0.010(4)
C13 0.030(4) 0.072(5) 0.038(3) -0.005(3) 0.004(3) -0.005(3)
C42 0.065(6) 0.070(5) 0.067(5) -0.026(4) 0.026(4) -0.024(4)
C3 0.071(6) 0.063(6) 0.110(8) -0.001(5) -0.021(6) -0.028(5)
C22 0.016(3) 0.032(3) 0.048(4) -0.003(2) -0.002(2) -0.001(2)
C49 0.045(4) 0.058(4) 0.044(4) -0.015(3) 0.019(3) -0.021(3)
C50 0.063(5) 0.049(4) 0.040(4) -0.008(3) 0.013(3) -0.017(4)
C51 0.078(6) 0.060(5) 0.059(5) -0.003(4) 0.010(4) -0.025(4)
C53 0.069(6) 0.073(6) 0.076(6) 0.022(5) 0.002(5) -0.002(5)
C28 0.041(6) 0.091(8) 0.223(16) -0.019(9) 0.029(8) 0.018(6)
C38 0.045(4) 0.037(3) 0.068(5) -0.005(3) -0.001(4) 0.005(3)
C2 0.098(8) 0.041(4) 0.114(8) 0.003(5) -0.027(7) -0.026(5)
C46 0.027(4) 0.089(6) 0.090(6) -0.051(5) 0.014(4) -0.015(4)
C9 0.030(3) 0.039(3) 0.035(3) -0.005(3) 0.002(2) -0.003(3)
C37 0.054(5) 0.054(5) 0.065(5) 0.008(4) 0.003(4) 0.002(4)
N11 0.045(3) 0.061(4) 0.042(3) -0.009(3) 0.005(3) -0.021(3)
C47 0.043(5) 0.103(7) 0.065(5) -0.047(5) 0.028(4) -0.042(5)
C20 0.028(3) 0.030(3) 0.051(4) -0.003(3) -0.004(3) -0.001(2)
C39 0.036(4) 0.043(4) 0.060(4) -0.004(3) 0.003(3) -0.004(3)
C11 0.025(3) 0.048(4) 0.033(3) 0.000(3) 0.003(2) 0.000(3)
N1 0.070(5) 0.056(4) 0.068(4) 0.002(3) 0.000(4) -0.012(3)
C23 0.023(3) 0.040(3) 0.070(5) -0.006(3) 0.004(3) -0.004(3)
C14 0.027(4) 0.074(5) 0.042(4) 0.001(3) 0.001(3) 0.005(3)
C31 0.029(3) 0.044(3) 0.052(4) -0.002(3) 0.001(3) -0.009(3)
C29 0.051(6) 0.077(6) 0.165(11) -0.033(7) 0.046(7) -0.007(5)
O8 0.116(8) 0.149(8) 0.161(9) 0.036(6) -0.072(7) -0.047(6)
C32 0.035(4) 0.052(4) 0.061(4) -0.008(3) -0.012(3) -0.013(3)
C48 0.061(5) 0.072(5) 0.049(4) -0.017(4) 0.026(4) -0.036(4)
C34 0.044(4) 0.040(3) 0.049(4) -0.008(3) -0.005(3) -0.008(3)
C19 0.019(3) 0.037(3) 0.032(3) -0.003(2) -0.001(2) -0.004(2)
N9 0.038(3) 0.054(3) 0.050(3) -0.011(3) 0.002(3) -0.018(3)
C36 0.048(4) 0.054(4) 0.057(4) 0.003(4) -0.003(3) -0.005(4)
N3 0.046(4) 0.072(4) 0.050(3) 0.002(3) 0.002(3) 0.005(3)
C25 0.035(4) 0.048(4) 0.099(6) -0.020(4) 0.016(4) -0.003(3)
C15 0.038(4) 0.050(4) 0.047(4) 0.003(3) 0.005(3) 0.005(3)
C21 0.031(3) 0.029(3) 0.052(4) -0.004(3) -0.001(3) -0.006(2)

loop_
_atom_type_symbol
_atom_type_description
_atom_type_scat_dispersion_real
_atom_type_scat_dispersion_imag
_atom_type_scat_source
C C 0.0033 0.0016 'International Tables Vol C Tables 4.2.6.8 and 6.1.1.4'
H H 0.0000 0.0000 'International Tables Vol C Tables 4.2.6.8 and 6.1.1.4'
N N 0.0061 0.0033 'International Tables Vol C Tables 4.2.6.8 and 6.1.1.4'
O O 0.0106 0.0060 'International Tables Vol C Tables 4.2.6.8 and 6.1.1.4'
Cl Cl 0.1484 0.1585 'International Tables Vol C Tables 4.2.6.8 and 6.1.1.4'
Os Os -1.2165 7.6030 'International Tables Vol C Tables 4.2.6.8 and 6.1.1.4'

loop_
_geom_angle_atom_site_label_1
_geom_angle_atom_site_label_2
_geom_angle_atom_site_label_3
_geom_angle
N10 Os01 N11 77.3(2)
N10 Os01 N5 99.73(19)
N11 Os01 N5 82.3(2)
N10 Os01 N7 172.9(2)
N11 Os01 N7 95.8(2)
N5 Os01 N7 77.67(19)
N10 Os01 N9 87.2(2)
N11 Os01 N9 104.2(2)
N5 Os01 N9 171.48(19)
N7 Os01 N9 96.0(2)
N10 Os01 N8 99.7(2)
N11 Os01 N8 176.7(2)
N5 Os01 N8 96.8(2)
N7 Os01 N8 87.15(19)
N9 Os01 N8 77.0(2)
O5 Cl2 O8 112.1(8)
O5 Cl2 O7 109.6(6)
O8 Cl2 O7 108.8(5)
O5 Cl2 O6 109.2(5)
O8 Cl2 O6 109.5(5)
O7 Cl2 O6 107.6(4)
C4 C5 N1 118.4(6)
C4 C5 C6 115.8(6)
N1 C5 C6 125.7(5)
C9 C8 C7 116.9(5)
C9 C8 C16 122.9(5)
C7 C8 C16 120.2(5)
C30 N7 C34 118.0(5)
C30 N7 Os01 118.1(4)
C34 N7 Os01 123.9(4)
N9 C40 C39 116.7(6)
N9 C40 C41 118.3(7)
C39 C40 C41 125.0(7)
O3 Cl1 O1 109.2(3)
O3 Cl1 O4 110.4(3)
O1 Cl1 O4 109.3(3)
O3 Cl1 O2 110.2(3)
O1 Cl1 O2 108.9(3)
O4 Cl1 O2 108.9(3)
C22 N5 C24 106.5(5)
C22 N5 Os01 137.8(4)
C24 N5 Os01 114.8(4)
C6 N2 C10 116.8(5)
C17 C18 C19 120.9(5)
C17 C18 H18 119.6
C19 C18 H18 119.6
C35 N8 C39 118.8(6)
C35 N8 Os01 124.9(5)
C39 N8 Os01 116.1(5)
C6 C7 C8 118.9(6)
C6 C7 H7 120.6
C8 C7 H7 120.6
N9 C44 C43 121.5(8)
N9 C44 H44 119.2
C43 C44 H44 119.2
C42 C41 C40 118.7(8)
C42 C41 H41 120.6
C40 C41 H41 120.6
C22 N4 C23 109.5(5)
C22 N4 H4N 125.3
C23 N4 H4N 125.3
C3 C4 C5 122.8(7)
C3 C4 H4 118.6
C5 C4 H4 118.6
C18 C17 C16 121.1(5)
C18 C17 H17 119.5
C16 C17 H17 119.5
C17 C16 C21 117.3(5)
C17 C16 C8 121.0(5)
C21 C16 C8 121.7(5)
N2 C10 C9 122.3(5)
N2 C10 C11 114.5(5)
C9 C10 C11 123.2(6)
C13 C12 C11 124.5(6)
C13 C12 H12 117.7
C11 C12 H12 117.7
N2 C6 C7 124.4(6)
N2 C6 C5 116.2(5)
C7 C6 C5 119.4(5)
N7 C30 C31 122.2(6)
N7 C30 C24 113.3(5)
C31 C30 C24 124.5(6)
C45 N10 C49 118.2(6)
C45 N10 Os01 125.2(5)
C49 N10 Os01 116.6(4)
N10 C45 C46 120.9(8)
N10 C45 H45 119.5
C46 C45 H45 119.5
C42 C43 C44 116.1(8)
C42 C43 H43 121.9
C44 C43 H43 121.9
C23 C24 N5 108.8(5)
C23 C24 C30 135.9(6)
N5 C24 C30 115.2(5)
N8 C35 C36 122.3(7)
N8 C35 H35 118.9
C36 C35 H35 118.9
N11 C54 C53 121.9(8)
N11 C54 H54 119.1
C53 C54 H54 119.1
C51 C52 C53 118.2(9)
C51 C52 H52 120.9
C53 C52 H52 120.9
C2 C1 N1 121.5(8)
C2 C1 H1 119.2
N1 C1 H1 119.2
C26 C27 C28 122.0(12)
C26 C27 H27 119.0
C28 C27 H27 119.0
C32 C33 C34 119.3(7)
C32 C33 H33 120.3
C34 C33 H33 120.3
C27 C26 C25 118.0(10)
C27 C26 H26 121.0
C25 C26 H26 121.0
C29 N6 C25 116.3(10)
C12 C13 C14 119.8(6)
C12 C13 H13 120.1
C14 C13 H13 120.1
C41 C42 C43 124.1(8)
C41 C42 H42 118.0
C43 C42 H42 118.0
C4 C3 C2 121.0(8)
C4 C3 H3 119.5
C2 C3 H3 119.5
N5 C22 N4 109.6(5)
N5 C22 C19 127.3(5)
N4 C22 C19 123.0(5)
N10 C49 C48 122.7(7)
N10 C49 C50 114.1(6)
C48 C49 C50 123.1(7)
N11 C50 C51 122.2(8)
N11 C50 C49 113.4(6)
C51 C50 C49 124.4(7)
C52 C51 C50 120.1(8)
C52 C51 H51 119.9
C50 C51 H51 119.9
C54 C53 C52 120.0(9)
C54 C53 H53 120.0
C52 C53 H53 120.0
C29 C28 C27 118.7(10)
C29 C28 H28 120.6
C27 C28 H28 120.6
C37 C38 C39 120.3(7)
C37 C38 H38 119.9
C39 C38 H38 119.9
C3 C2 C1 117.3(7)
C3 C2 H2 121.3
C1 C2 H2 121.3
C47 C46 C45 119.9(8)
C47 C46 H46 120.1
C45 C46 H46 120.1
C8 C9 C10 120.6(6)
C8 C9 H9 119.7
C10 C9 H9 119.7
C36 C37 C38 118.9(7)
C36 C37 H37 120.6
C38 C37 H37 120.6
C50 N11 C54 117.4(7)
C50 N11 Os01 116.3(5)
C54 N11 Os01 125.2(5)
C48 C47 C46 120.0(7)
C48 C47 H47 120.0
C46 C47 H47 120.0
C21 C20 C19 120.7(5)
C21 C20 H20 119.6
C19 C20 H20 119.6
N8 C39 C38 119.8(7)
N8 C39 C40 114.1(6)
C38 C39 C40 126.0(7)
C12 C11 N3 117.9(5)
C12 C11 C10 116.8(5)
N3 C11 C10 125.3(5)
C5 N1 C1 119.0(7)
N4 C23 C24 105.6(5)
N4 C23 C25 119.5(6)
C24 C23 C25 134.9(6)
C15 C14 C13 117.5(6)
C15 C14 H14 121.3
C13 C14 H14 121.3
C30 C31 C32 118.6(6)
C30 C31 H31 120.7
C32 C31 H31 120.7
C28 C29 N6 122.3(12)
C28 C29 H29 118.8
N6 C29 H29 118.8
C33 C32 C31 119.9(6)
C33 C32 H32 120.1
C31 C32 H32 120.1
C47 C48 C49 118.0(8)
C47 C48 H48 121.0
C49 C48 H48 121.0
N7 C34 C33 121.9(7)
N7 C34 H34 119.0
C33 C34 H34 119.0
C18 C19 C20 118.8(5)
C18 C19 C22 121.3(5)
C20 C19 C22 120.0(5)
C44 N9 C40 121.1(6)
C44 N9 Os01 123.2(5)
C40 N9 Os01 115.6(5)
C37 C36 C35 119.9(7)
C37 C36 H36 120.0
C35 C36 H36 120.0
C11 N3 C15 118.7(6)
C26 C25 N6 122.5(8)
C26 C25 C23 117.6(8)
N6 C25 C23 119.8(8)
C14 C15 N3 121.5(7)
C14 C15 H15 119.2
N3 C15 H15 119.2
C20 C21 C16 121.3(5)
C20 C21 H21 119.4
C16 C21 H21 119.4

loop_
_geom_bond_atom_site_label_1
_geom_bond_atom_site_label_2
_geom_bond_distance
Os01 N10 2.049(5)
Os01 N11 2.065(6)
Os01 N5 2.067(5)
Os01 N7 2.068(5)
Os01 N9 2.069(6)
Os01 N8 2.084(5)
Cl2 O5 1.347(9)
Cl2 O8 1.381(9)
Cl2 O7 1.430(6)
Cl2 O6 1.442(7)
C5 C4 1.335(8)
C5 N1 1.370(9)
C5 C6 1.490(9)
C8 C9 1.372(8)
C8 C7 1.396(8)
C8 C16 1.487(8)
N7 C30 1.352(8)
N7 C34 1.362(8)
C40 N9 1.346(9)
C40 C39 1.420(10)
C40 C41 1.430(10)
Cl1 O3 1.426(5)
Cl1 O1 1.439(5)
Cl1 O4 1.445(5)
Cl1 O2 1.445(5)
N5 C22 1.343(7)
N5 C24 1.401(7)
N2 C6 1.327(7)
N2 C10 1.341(7)
C18 C17 1.377(8)
C18 C19 1.383(8)
C18 H18 0.9300
N8 C35 1.321(8)
N8 C39 1.360(8)
C7 C6 1.388(8)
C7 H7 0.9300
C44 N9 1.345(9)
C44 C43 1.416(10)
C44 H44 0.9300
C41 C42 1.339(11)
C41 H41 0.9300
N4 C22 1.352(7)
N4 C23 1.377(8)
N4 H4N 0.8600
C4 C3 1.329(10)
C4 H4 0.9300
C17 C16 1.404(8)
C17 H17 0.9300
C16 C21 1.410(8)
C10 C9 1.400(8)
C10 C11 1.471(8)
C12 C13 1.324(8)
C12 C11 1.357(8)
C12 H12 0.9300
C30 C31 1.379(8)
C30 C24 1.460(9)
N10 C45 1.358(10)
N10 C49 1.373(9)
C45 C46 1.400(10)
C45 H45 0.9300
C43 C42 1.344(12)
C43 H43 0.9300
C24 C23 1.381(9)
C35 C36 1.398(10)
C35 H35 0.9300
C54 N11 1.363(10)
C54 C53 1.376(11)
C54 H54 0.9300
C52 C51 1.365(13)
C52 C53 1.389(13)
C52 H52 0.9300
C1 C2 1.364(12)
C1 N1 1.375(9)
C1 H1 0.9300
C27 C26 1.329(12)
C27 C28 1.369(18)
C27 H27 0.9300
C33 C32 1.363(10)
C33 C34 1.375(9)
C33 H33 0.9300
C26 C25 1.341(12)
C26 H26 0.9300
N6 C29 1.366(12)
N6 C25 1.382(12)
C13 C14 1.388(10)
C13 H13 0.9300
C42 H42 0.9300
C3 C2 1.360(13)
C3 H3 0.9300
C22 C19 1.460(7)
C49 C48 1.394(9)
C49 C50 1.463(11)
C50 N11 1.357(8)
C50 C51 1.383(11)
C51 H51 0.9300
C53 H53 0.9300
C28 C29 1.318(18)
C28 H28 0.9300
C38 C37 1.361(11)
C38 C39 1.412(10)
C38 H38 0.9300
C2 H2 0.9300
C46 C47 1.383(13)
C46 H46 0.9300
C9 H9 0.9300
C37 C36 1.345(11)
C37 H37 0.9300
C47 C48 1.379(13)
C47 H47 0.9300
C20 C21 1.365(8)
C20 C19 1.397(8)
C20 H20 0.9300
C11 N3 1.378(9)
C23 C25 1.470(9)
C14 C15 1.383(9)
C14 H14 0.9300
C31 C32 1.386(9)
C31 H31 0.9300
C29 H29 0.9300
C32 H32 0.9300
C48 H48 0.9300
C34 H34 0.9300
C36 H36 0.9300
N3 C15 1.400(9)
C15 H15 0.9300
C21 H21 0.9300

loop_
_platon_squeeze_void_nr
_platon_squeeze_void_average_x
_platon_squeeze_void_average_y
_platon_squeeze_void_average_z
_platon_squeeze_void_volume
_platon_squeeze_void_count_electrons
_platon_squeeze_void_content
1 0.000 0.000 -0.001 1134 375 ' '
2 0.500 0.500 0.746 470 155 ' '
